data_4079854
loop_
_publ_author_name
'Li, Chen-Yu'
'Yu, Chia-Jung'
'Ko, Bao-Tsan'

_publ_section_title
;
 Facile Synthesis of Well-Defined Titanium Alkoxides Based on
 Benzotriazole Phenoxide Ligands: Efficient Catalysts for Ring-Opening
 Polymerization of Cyclic Esters
;
_journal_issue 1
_journal_name_full Organometallics
_journal_page_first 172
_journal_paper_doi 10.1021/om300962k
_journal_volume 32
_journal_year 2013
_chemical_formula_moiety 'C58 H90 N6 O8 Ti2'
_chemical_formula_sum 'C58 H90 N6 O8 Ti2'
_chemical_formula_weight 1095.10
_chemical_name_systematic
; 
 ? 
;
_space_group_IT_number 61
_symmetry_cell_setting orthorhombic
_symmetry_space_group_name_Hall '-P 2ac 2ab'
_symmetry_space_group_name_H-M 'P b c a'
_atom_sites_solution_hydrogens geom
_atom_sites_solution_primary direct
_atom_sites_solution_secondary difmap
_audit_creation_method SHELXL-97
_cell_angle_alpha 90.00
_cell_angle_beta 90.00
_cell_angle_gamma 90.00
_cell_formula_units_Z 4
_cell_length_a 12.5205(2)
_cell_length_b 20.7663(3)
_cell_length_c 22.5320(3)
_cell_measurement_reflns_used 9978
_cell_measurement_temperature 100(2)
_cell_measurement_theta_max 28.26
_cell_measurement_theta_min 2.16
_cell_volume 5858.42(15)
_computing_cell_refinement 'Bruker APEX2 (Bruker, 2008)'
_computing_data_collection 'APEX2 (Bruker, 2008)'
_computing_data_reduction 'Bruker APEX2 (Bruker, 2008)'
_computing_molecular_graphics 'SHELXTL (Sheldrick, 2008)'
_computing_publication_material 'SHELXTL (Sheldrick, 2008)'
_computing_structure_refinement 'SHELXL-97 (Sheldrick, 2008)'
_computing_structure_solution 'SHELXS-97 (Sheldrick, 2008)'
_diffrn_ambient_temperature 100(2)
_diffrn_detector_area_resol_mean 8.3333
_diffrn_measured_fraction_theta_full 0.999
_diffrn_measured_fraction_theta_max 0.999
_diffrn_measurement_device_type 'Bruker APEX-II CCD'
_diffrn_measurement_method '\f and \w scans'
_diffrn_radiation_monochromator graphite
_diffrn_radiation_source 'fine-focus sealed tube'
_diffrn_radiation_type MoK\a
_diffrn_radiation_wavelength 0.71073
_diffrn_reflns_av_R_equivalents 0.0396
_diffrn_reflns_av_sigmaI/netI 0.0279
_diffrn_reflns_limit_h_max 16
_diffrn_reflns_limit_h_min -15
_diffrn_reflns_limit_k_max 27
_diffrn_reflns_limit_k_min -16
_diffrn_reflns_limit_l_max 30
_diffrn_reflns_limit_l_min -29
_diffrn_reflns_number 52214
_diffrn_reflns_theta_full 28.32
_diffrn_reflns_theta_max 28.32
_diffrn_reflns_theta_min 1.81
_exptl_absorpt_coefficient_mu 0.329
_exptl_absorpt_correction_T_max 0.9616
_exptl_absorpt_correction_T_min 0.9222
_exptl_absorpt_correction_type multi-scan
_exptl_absorpt_process_details 'SADABS V2008/1 (Bruker AXS, 2008)'
_exptl_crystal_colour colourless
_exptl_crystal_density_diffrn 1.242
_exptl_crystal_density_method 'not measured'
_exptl_crystal_description block
_exptl_crystal_F_000 2352
_exptl_crystal_size_max 0.25
_exptl_crystal_size_mid 0.16
_exptl_crystal_size_min 0.12
_refine_diff_density_max 0.585
_refine_diff_density_min -0.557
_refine_diff_density_rms 0.060
_refine_ls_extinction_method none
_refine_ls_goodness_of_fit_ref 1.034
_refine_ls_hydrogen_treatment constr
_refine_ls_matrix_type full
_refine_ls_number_parameters 368
_refine_ls_number_reflns 7293
_refine_ls_number_restraints 0
_refine_ls_restrained_S_all 1.034
_refine_ls_R_factor_all 0.0632
_refine_ls_R_factor_gt 0.0468
_refine_ls_shift/su_max 0.001
_refine_ls_shift/su_mean 0.000
_refine_ls_structure_factor_coef Fsqd
_refine_ls_weighting_details 'calc w=1/[\s^2^(Fo^2^)+(0.0526P)^2^+6.0935P] where P=(Fo^2^+2Fc^2^)/3'
_refine_ls_weighting_scheme calc
_refine_ls_wR_factor_gt 0.1147
_refine_ls_wR_factor_ref 0.1249
_reflns_number_gt 5783
_reflns_number_total 7293
_reflns_threshold_expression >2sigma(I)
_cod_data_source_file om300962k_si_002.cif
_cod_data_source_block yu143_0m
_cod_depositor_comments
;
The following automatic conversions were performed:

'_symmetry_cell_setting' value 'Orthorhombic' changed to
'orthorhombic' according to
/home/saulius/struct/CIF-dictionaries/cif_core.dic dictionary named
'cif_core.dic' version 2.4.2 from 2011-04-26.

Automatic conversion script
Id: cif_fix_values 1891 2012-01-12 08:04:46Z andrius 
;
_cod_database_code 4079854

loop_
_symmetry_equiv_pos_as_xyz
'x, y, z'
'x+1/2, -y+1/2, -z'
'-x, y+1/2, -z+1/2'
'-x+1/2, -y, z+1/2'
'-x, -y, -z'
'-x-1/2, y-1/2, z'
'x, -y-1/2, z-1/2'
'x-1/2, y, -z-1/2'

loop_
_atom_site_label
_atom_site_type_symbol
_atom_site_fract_x
_atom_site_fract_y
_atom_site_fract_z
_atom_site_U_iso_or_equiv
_atom_site_adp_type
_atom_site_occupancy
_atom_site_symmetry_multiplicity
_atom_site_calc_flag
_atom_site_refinement_flags
_atom_site_disorder_assembly
_atom_site_disorder_group
Ti Ti 0.06744(3) 0.052819(15) 0.545335(13) 0.01678(9) Uani 1 1 d . . .
O1 O 0.02325(10) -0.04453(6) 0.53290(5) 0.0176(3) Uani 1 1 d . . .
O2 O 0.09876(11) 0.13569(6) 0.53092(6) 0.0228(3) Uani 1 1 d . A .
O3 O 0.17070(11) 0.02984(7) 0.59802(6) 0.0238(3) Uani 1 1 d . B .
O4 O -0.04385(11) 0.06731(6) 0.59504(5) 0.0204(3) Uani 1 1 d . . .
N1 N -0.19104(13) -0.03009(7) 0.52898(6) 0.0187(3) Uani 1 1 d . . .
N2 N -0.18095(12) -0.05121(7) 0.58513(6) 0.0181(3) Uani 1 1 d . . .
N3 N -0.25548(13) -0.03251(7) 0.62322(7) 0.0209(3) Uani 1 1 d . . .
C1 C 0.00470(15) -0.08636(8) 0.57767(7) 0.0176(4) Uani 1 1 d . . .
C2 C -0.09594(15) -0.09212(8) 0.60381(8) 0.0179(3) Uani 1 1 d . . .
C3 C -0.11719(15) -0.13767(8) 0.64773(8) 0.0193(4) Uani 1 1 d . . .
H3B H -0.1868 -0.1402 0.6644 0.023 Uiso 1 1 calc R . .
C4 C -0.03792(15) -0.17932(9) 0.66742(8) 0.0198(4) Uani 1 1 d . . .
C5 C 0.06373(16) -0.17229(9) 0.64232(8) 0.0219(4) Uani 1 1 d . . .
H5A H 0.1200 -0.1993 0.6558 0.026 Uiso 1 1 calc R . .
C6 C 0.08492(15) -0.12729(9) 0.59856(8) 0.0203(4) Uani 1 1 d . . .
H6A H 0.1549 -0.1242 0.5825 0.024 Uiso 1 1 calc R . .
C7 C -0.28138(15) 0.00603(8) 0.53082(8) 0.0198(4) Uani 1 1 d . . .
C8 C -0.33303(17) 0.04181(9) 0.48606(9) 0.0246(4) Uani 1 1 d . . .
H8A H -0.3073 0.0428 0.4464 0.029 Uiso 1 1 calc R . .
C9 C -0.42233(17) 0.07510(10) 0.50294(10) 0.0297(4) Uani 1 1 d . . .
H9A H -0.4596 0.0996 0.4740 0.036 Uiso 1 1 calc R . .
C10 C -0.46140(17) 0.07439(10) 0.56192(10) 0.0309(5) Uani 1 1 d . . .
H10A H -0.5233 0.0988 0.5713 0.037 Uiso 1 1 calc R . .
C11 C -0.41253(16) 0.03965(10) 0.60571(10) 0.0275(4) Uani 1 1 d . . .
H11A H -0.4391 0.0392 0.6452 0.033 Uiso 1 1 calc R . .
C12 C -0.32075(15) 0.00452(9) 0.58948(8) 0.0214(4) Uani 1 1 d . . .
C13 C -0.06016(16) -0.23211(9) 0.71327(8) 0.0232(4) Uani 1 1 d . . .
C14 C -0.0222(2) -0.29695(10) 0.68749(10) 0.0360(5) Uani 1 1 d . . .
H14A H -0.0590 -0.3052 0.6499 0.054 Uiso 1 1 calc R . .
H14B H -0.0384 -0.3316 0.7156 0.054 Uiso 1 1 calc R . .
H14C H 0.0551 -0.2953 0.6806 0.054 Uiso 1 1 calc R . .
C15 C -0.18031(18) -0.23979(11) 0.72575(10) 0.0341(5) Uani 1 1 d . . .
H15A H -0.2173 -0.2518 0.6890 0.051 Uiso 1 1 calc R . .
H15B H -0.2092 -0.1990 0.7406 0.051 Uiso 1 1 calc R . .
H15C H -0.1910 -0.2735 0.7556 0.051 Uiso 1 1 calc R . .
C16 C 0.00329(17) -0.22203(10) 0.77168(8) 0.0246(4) Uani 1 1 d . . .
H16A H -0.0146 -0.2589 0.7977 0.030 Uiso 1 1 calc R . .
H16B H 0.0797 -0.2267 0.7613 0.030 Uiso 1 1 calc R . .
C17 C -0.0054(2) -0.16109(13) 0.81058(10) 0.0406(6) Uani 1 1 d . . .
C18 C -0.1186(3) -0.1483(3) 0.83319(18) 0.124(2) Uani 1 1 d . . .
H18A H -0.1160 -0.1169 0.8656 0.186 Uiso 1 1 calc R . .
H18B H -0.1499 -0.1886 0.8477 0.186 Uiso 1 1 calc R . .
H18C H -0.1624 -0.1312 0.8008 0.186 Uiso 1 1 calc R . .
C19 C 0.06472(19) -0.17367(14) 0.86519(10) 0.0403(6) Uani 1 1 d . . .
H19A H 0.0668 -0.1349 0.8900 0.060 Uiso 1 1 calc R . .
H19B H 0.1373 -0.1846 0.8523 0.060 Uiso 1 1 calc R . .
H19C H 0.0349 -0.2095 0.8881 0.060 Uiso 1 1 calc R . .
C20 C 0.0387(4) -0.10173(13) 0.77939(13) 0.0802(13) Uani 1 1 d . . .
H20A H 0.0434 -0.0660 0.8077 0.120 Uiso 1 1 calc R . .
H20B H -0.0089 -0.0897 0.7467 0.120 Uiso 1 1 calc R . .
H20C H 0.1099 -0.1113 0.7637 0.120 Uiso 1 1 calc R . .
C21 C 0.1648(2) 0.18948(12) 0.52490(15) 0.0542(8) Uani 1 1 d . . .
H21A H 0.1690 0.2049 0.5650 0.065 Uiso 1 1 d R A .
C22 C 0.1066(2) 0.24335(10) 0.49445(11) 0.0379(5) Uani 1 1 d . A .
H22A H 0.0347 0.2457 0.5091 0.057 Uiso 1 1 d R . .
H22B H 0.1423 0.2835 0.5019 0.057 Uiso 1 1 d R . .
H22C H 0.1055 0.2351 0.4525 0.057 Uiso 1 1 d R . .
C23 C 0.2709(3) 0.1780(2) 0.5114(3) 0.0494(11) Uani 0.60 1 d P A 1
H23A H 0.2975 0.1427 0.5346 0.074 Uiso 0.60 1 d PR A 1
H23B H 0.2759 0.1675 0.4700 0.074 Uiso 0.60 1 d PR A 1
H23C H 0.3127 0.2158 0.5193 0.074 Uiso 0.60 1 d PR A 1
C23' C 0.2515(6) 0.2002(4) 0.5633(4) 0.068(2) Uani 0.40 1 d P A 2
H23D H 0.2768 0.1596 0.5781 0.102 Uiso 0.40 1 d PR A 2
H23E H 0.3082 0.2218 0.5427 0.102 Uiso 0.40 1 d PR A 2
H23F H 0.2279 0.2264 0.5959 0.102 Uiso 0.40 1 d PR A 2
C24 C 0.1886(3) 0.0340(2) 0.65867(12) 0.0864(14) Uani 1 1 d . . .
H24A H 0.1547 0.0042 0.6852 0.104 Uiso 1 1 d R B .
C25 C 0.3136(4) 0.0509(4) 0.6657(2) 0.065(2) Uani 0.50 1 d P B 1
H25A H 0.3539 0.0126 0.6575 0.098 Uiso 0.50 1 d PR B 1
H25B H 0.3334 0.0841 0.6382 0.098 Uiso 0.50 1 d PR B 1
H25C H 0.3283 0.0650 0.7055 0.098 Uiso 0.50 1 d PR B 1
C25' C 0.2572(5) -0.0096(3) 0.6834(2) 0.0513(14) Uani 0.50 1 d P B 2
H25D H 0.2191 -0.0478 0.6950 0.077 Uiso 0.50 1 d PR B 2
H25E H 0.3109 -0.0207 0.6548 0.077 Uiso 0.50 1 d PR B 2
H25F H 0.2904 0.0092 0.7177 0.077 Uiso 0.50 1 d PR B 2
C26 C 0.2039(6) 0.1052(3) 0.6762(3) 0.068(2) Uani 0.50 1 d P B 1
H26A H 0.1353 0.1256 0.6795 0.102 Uiso 0.50 1 d PR B 1
H26B H 0.2403 0.1076 0.7136 0.102 Uiso 0.50 1 d PR B 1
H26C H 0.2454 0.1267 0.6463 0.102 Uiso 0.50 1 d PR B 1
C26' C 0.1329(5) 0.0310(4) 0.7033(2) 0.074(2) Uani 0.50 1 d P B 2
H26D H 0.0604 0.0221 0.6922 0.110 Uiso 0.50 1 d PR B 2
H26E H 0.1598 -0.0036 0.7273 0.110 Uiso 0.50 1 d PR B 2
H26F H 0.1355 0.0705 0.7255 0.110 Uiso 0.50 1 d PR B 2
C27 C -0.08322(16) 0.12593(9) 0.62004(8) 0.0229(4) Uani 1 1 d . . .
H27A H -0.0218 0.1560 0.6259 0.027 Uiso 1 1 calc R . .
C28 C -0.16226(19) 0.15697(10) 0.57785(9) 0.0315(5) Uani 1 1 d . . .
H28A H -0.1284 0.1633 0.5391 0.047 Uiso 1 1 calc R . .
H28B H -0.1847 0.1987 0.5938 0.047 Uiso 1 1 calc R . .
H28C H -0.2248 0.1290 0.5734 0.047 Uiso 1 1 calc R . .
C29 C -0.13228(19) 0.11119(11) 0.68023(9) 0.0309(5) Uani 1 1 d . . .
H29A H -0.0787 0.0908 0.7057 0.046 Uiso 1 1 calc R . .
H29B H -0.1931 0.0820 0.6751 0.046 Uiso 1 1 calc R . .
H29C H -0.1568 0.1513 0.6987 0.046 Uiso 1 1 calc R . .

loop_
_atom_site_aniso_label
_atom_site_aniso_U_11
_atom_site_aniso_U_22
_atom_site_aniso_U_33
_atom_site_aniso_U_23
_atom_site_aniso_U_13
_atom_site_aniso_U_12
Ti 0.02165(17) 0.01289(15) 0.01580(15) -0.00116(11) -0.00069(12) -0.00104(12)
O1 0.0219(6) 0.0138(6) 0.0170(6) 0.0017(4) -0.0009(5) -0.0007(5)
O2 0.0312(7) 0.0136(6) 0.0236(6) -0.0018(5) 0.0033(5) -0.0041(5)
O3 0.0275(7) 0.0252(7) 0.0187(6) -0.0023(5) -0.0061(5) -0.0013(6)
O4 0.0270(7) 0.0162(6) 0.0181(6) -0.0027(5) 0.0020(5) 0.0009(5)
N1 0.0226(8) 0.0152(7) 0.0183(7) 0.0007(6) -0.0034(6) 0.0005(6)
N2 0.0200(8) 0.0159(7) 0.0183(7) 0.0007(6) -0.0008(6) 0.0011(6)
N3 0.0218(8) 0.0185(7) 0.0224(7) 0.0005(6) 0.0022(6) 0.0029(6)
C1 0.0237(9) 0.0131(8) 0.0160(7) -0.0009(6) -0.0011(7) -0.0011(7)
C2 0.0207(9) 0.0145(8) 0.0183(8) -0.0004(6) -0.0043(7) 0.0024(7)
C3 0.0218(9) 0.0177(8) 0.0183(8) 0.0001(6) -0.0007(7) -0.0013(7)
C4 0.0259(9) 0.0153(8) 0.0183(8) 0.0019(6) -0.0040(7) -0.0009(7)
C5 0.0254(10) 0.0183(9) 0.0220(8) 0.0009(7) -0.0036(7) 0.0047(7)
C6 0.0203(9) 0.0193(9) 0.0215(8) -0.0002(7) -0.0001(7) 0.0008(7)
C7 0.0225(9) 0.0125(8) 0.0244(8) -0.0016(7) -0.0046(7) -0.0001(7)
C8 0.0292(10) 0.0194(9) 0.0252(9) 0.0004(7) -0.0091(8) 0.0014(8)
C9 0.0319(11) 0.0223(10) 0.0350(11) 0.0007(8) -0.0122(9) 0.0042(8)
C10 0.0259(10) 0.0249(10) 0.0420(12) -0.0056(9) -0.0051(9) 0.0077(8)
C11 0.0255(10) 0.0247(10) 0.0322(10) -0.0026(8) 0.0002(8) 0.0045(8)
C12 0.0231(9) 0.0153(9) 0.0258(9) 0.0000(7) -0.0022(7) 0.0000(7)
C13 0.0274(10) 0.0185(9) 0.0236(9) 0.0046(7) -0.0041(8) -0.0019(7)
C14 0.0566(15) 0.0175(10) 0.0340(11) 0.0027(8) -0.0065(10) 0.0003(10)
C15 0.0322(12) 0.0336(12) 0.0366(11) 0.0150(9) -0.0072(9) -0.0100(9)
C16 0.0256(10) 0.0256(10) 0.0226(9) 0.0061(7) -0.0025(7) 0.0014(8)
C17 0.0393(13) 0.0537(15) 0.0287(11) -0.0120(10) -0.0086(10) 0.0156(11)
C18 0.047(2) 0.236(6) 0.088(3) -0.105(3) -0.0286(19) 0.063(3)
C19 0.0348(12) 0.0608(16) 0.0252(10) -0.0012(10) -0.0030(9) -0.0014(11)
C20 0.161(4) 0.0272(14) 0.0518(17) -0.0106(12) -0.057(2) 0.0068(18)
C21 0.0451(15) 0.0290(13) 0.088(2) 0.0189(13) -0.0256(15) -0.0199(11)
C22 0.0522(15) 0.0192(10) 0.0424(12) 0.0043(9) 0.0121(11) -0.0028(10)
C23 0.032(2) 0.035(2) 0.081(3) 0.000(2) 0.006(2) -0.0071(18)
C23' 0.053(5) 0.064(5) 0.087(6) 0.003(4) -0.028(4) -0.034(4)
C24 0.080(2) 0.160(4) 0.0191(12) -0.0085(17) -0.0130(14) -0.040(3)
C25 0.029(3) 0.141(6) 0.026(2) -0.020(3) 0.0010(19) -0.034(3)
C25' 0.064(4) 0.049(3) 0.040(3) 0.003(2) -0.013(3) 0.008(3)
C26 0.121(6) 0.033(3) 0.050(3) -0.017(2) -0.051(4) 0.023(3)
C26' 0.050(3) 0.148(7) 0.022(2) 0.008(3) 0.000(2) -0.040(4)
C27 0.0287(10) 0.0178(9) 0.0222(8) -0.0055(7) 0.0022(7) 0.0002(7)
C28 0.0395(12) 0.0234(10) 0.0318(10) -0.0035(8) -0.0024(9) 0.0076(9)
C29 0.0381(12) 0.0308(11) 0.0239(9) -0.0066(8) 0.0073(9) -0.0022(9)

loop_
_atom_type_symbol
_atom_type_description
_atom_type_scat_dispersion_real
_atom_type_scat_dispersion_imag
_atom_type_scat_source
C C 0.0033 0.0016 'International Tables Vol C Tables 4.2.6.8 and 6.1.1.4'
H H 0.0000 0.0000 'International Tables Vol C Tables 4.2.6.8 and 6.1.1.4'
N N 0.0061 0.0033 'International Tables Vol C Tables 4.2.6.8 and 6.1.1.4'
O O 0.0106 0.0060 'International Tables Vol C Tables 4.2.6.8 and 6.1.1.4'
Ti Ti 0.2776 0.4457 'International Tables Vol C Tables 4.2.6.8 and 6.1.1.4'

loop_
_geom_angle_atom_site_label_1
_geom_angle_atom_site_label_2
_geom_angle_atom_site_label_3
_geom_angle
_geom_angle_site_symmetry_1
_geom_angle_site_symmetry_3
O2 Ti O4 96.93(6) . .
O2 Ti O3 102.37(6) . .
O4 Ti O3 100.76(6) . .
O2 Ti O1 92.57(6) . 5_556
O4 Ti O1 96.68(6) . 5_556
O3 Ti O1 155.37(6) . 5_556
O2 Ti O1 161.79(5) . .
O4 Ti O1 92.27(5) . .
O3 Ti O1 91.24(6) . .
O1 Ti O1 70.70(5) 5_556 .
O2 Ti N1 85.35(6) . 5_556
O4 Ti N1 171.41(6) . 5_556
O3 Ti N1 86.78(6) . 5_556
O1 Ti N1 74.91(5) 5_556 5_556
O1 Ti N1 83.38(5) . 5_556
C1 O1 Ti 118.69(11) . 5_556
C1 O1 Ti 124.10(10) . .
Ti O1 Ti 109.30(5) 5_556 .
C21 O2 Ti 156.08(15) . .
C24 O3 Ti 137.9(2) . .
C27 O4 Ti 130.55(12) . .
N2 N1 C7 103.28(14) . .
N2 N1 Ti 123.22(11) . 5_556
C7 N1 Ti 133.44(12) . 5_556
N3 N2 N1 116.57(15) . .
N3 N2 C2 120.58(14) . .
N1 N2 C2 122.85(15) . .
N2 N3 C12 103.14(14) . .
O1 C1 C2 121.68(16) . .
O1 C1 C6 121.26(16) . .
C2 C1 C6 117.03(16) . .
C3 C2 C1 121.99(16) . .
C3 C2 N2 118.13(16) . .
C1 C2 N2 119.88(15) . .
C4 C3 C2 120.83(17) . .
C4 C3 H3B 119.6 . .
C2 C3 H3B 119.6 . .
C3 C4 C5 117.10(16) . .
C3 C4 C13 122.07(17) . .
C5 C4 C13 120.81(17) . .
C6 C5 C4 122.16(17) . .
C6 C5 H5A 118.9 . .
C4 C5 H5A 118.9 . .
C5 C6 C1 120.85(18) . .
C5 C6 H6A 119.6 . .
C1 C6 H6A 119.6 . .
N1 C7 C8 130.65(18) . .
N1 C7 C12 107.90(16) . .
C8 C7 C12 121.44(18) . .
C9 C8 C7 116.24(19) . .
C9 C8 H8A 121.9 . .
C7 C8 H8A 121.9 . .
C8 C9 C10 122.53(19) . .
C8 C9 H9A 118.7 . .
C10 C9 H9A 118.7 . .
C11 C10 C9 121.9(2) . .
C11 C10 H10A 119.1 . .
C9 C10 H10A 119.1 . .
C10 C11 C12 116.8(2) . .
C10 C11 H11A 121.6 . .
C12 C11 H11A 121.6 . .
N3 C12 C11 129.77(18) . .
N3 C12 C7 109.11(16) . .
C11 C12 C7 121.09(18) . .
C4 C13 C15 112.04(16) . .
C4 C13 C14 108.35(16) . .
C15 C13 C14 106.27(18) . .
C4 C13 C16 112.49(16) . .
C15 C13 C16 111.07(17) . .
C14 C13 C16 106.23(16) . .
C13 C14 H14A 109.5 . .
C13 C14 H14B 109.5 . .
H14A C14 H14B 109.5 . .
C13 C14 H14C 109.5 . .
H14A C14 H14C 109.5 . .
H14B C14 H14C 109.5 . .
C13 C15 H15A 109.5 . .
C13 C15 H15B 109.5 . .
H15A C15 H15B 109.5 . .
C13 C15 H15C 109.5 . .
H15A C15 H15C 109.5 . .
H15B C15 H15C 109.5 . .
C17 C16 C13 123.79(17) . .
C17 C16 H16A 106.4 . .
C13 C16 H16A 106.4 . .
C17 C16 H16B 106.4 . .
C13 C16 H16B 106.4 . .
H16A C16 H16B 106.5 . .
C20 C17 C18 110.4(3) . .
C20 C17 C19 107.5(2) . .
C18 C17 C19 107.0(2) . .
C20 C17 C16 112.1(2) . .
C18 C17 C16 113.4(3) . .
C19 C17 C16 105.98(19) . .
C17 C18 H18A 109.5 . .
C17 C18 H18B 109.5 . .
H18A C18 H18B 109.5 . .
C17 C18 H18C 109.5 . .
H18A C18 H18C 109.5 . .
H18B C18 H18C 109.5 . .
C17 C19 H19A 109.5 . .
C17 C19 H19B 109.5 . .
H19A C19 H19B 109.5 . .
C17 C19 H19C 109.5 . .
H19A C19 H19C 109.5 . .
H19B C19 H19C 109.5 . .
C17 C20 H20A 109.5 . .
C17 C20 H20B 109.5 . .
H20A C20 H20B 109.5 . .
C17 C20 H20C 109.5 . .
H20A C20 H20C 109.5 . .
H20B C20 H20C 109.5 . .
C23 C21 O2 116.9(3) . .
C23 C21 C23' 54.7(4) . .
O2 C21 C23' 121.6(4) . .
C23 C21 C22 119.6(3) . .
O2 C21 C22 110.7(2) . .
C23' C21 C22 122.5(4) . .
C23 C21 H21A 102.2 . .
O2 C21 H21A 102.0 . .
C23' C21 H21A 47.6 . .
C22 C21 H21A 102.0 . .
C21 C22 H22A 109.6 . .
C21 C22 H22B 109.9 . .
H22A C22 H22B 109.5 . .
C21 C22 H22C 108.9 . .
H22A C22 H22C 109.5 . .
H22B C22 H22C 109.5 . .
C21 C23 H23A 110.1 . .
C21 C23 H23B 108.4 . .
H23A C23 H23B 109.5 . .
C21 C23 H23C 109.9 . .
H23A C23 H23C 109.4 . .
H23B C23 H23C 109.5 . .
C21 C23 H23D 82.8 . .
H23A C23 H23D 42.9 . .
H23B C23 H23D 151.8 . .
H23C C23 H23D 89.7 . .
C21 C23 H23E 96.3 . .
H23A C23 H23E 96.8 . .
H23B C23 H23E 134.0 . .
H23C C23 H23E 24.6 . .
H23D C23 H23E 67.2 . .
C21 C23' H21A 43.0 . .
C21 C23' H23A 84.4 . .
H21A C23' H23A 118.7 . .
C21 C23' H23C 91.4 . .
H21A C23' H23C 126.4 . .
H23A C23' H23C 68.6 . .
C21 C23' H23D 109.2 . .
H21A C23' H23D 113.4 . .
H23A C23' H23D 46.5 . .
H23C C23' H23D 106.8 . .
C21 C23' H23E 110.3 . .
H21A C23' H23E 135.3 . .
H23A C23' H23E 82.9 . .
H23C C23' H23E 22.2 . .
H23D C23' H23E 109.5 . .
C21 C23' H23F 108.9 . .
H21A C23' H23F 67.3 . .
H23A C23' H23F 156.0 . .
H23C C23' H23F 128.8 . .
H23D C23' H23F 109.5 . .
H23E C23' H23F 109.5 . .
C26' C24 C25' 89.4(5) . .
C26' C24 O3 135.5(4) . .
C25' C24 O3 117.5(4) . .
C26' C24 C26 84.8(5) . .
C25' C24 C26 116.9(4) . .
O3 C24 C26 109.3(4) . .
C26' C24 C25 118.8(4) . .
C25' C24 C25 59.6(4) . .
O3 C24 C25 105.5(3) . .
C26 C24 C25 69.2(4) . .
C26' C24 H24A 37.3 . .
C25' C24 H24A 66.2 . .
O3 C24 H24A 120.2 . .
C26 C24 H24A 120.9 . .
C25 C24 H24A 120.5 . .
C24 C25 C26 53.6(3) . .
C24 C25 H25A 108.1 . .
C26 C25 H25A 161.7 . .
C24 C25 H25B 110.1 . .
C26 C25 H25B 80.2 . .
H25A C25 H25B 109.5 . .
C24 C25 H25C 110.2 . .
C26 C25 H25C 80.4 . .
H25A C25 H25C 109.5 . .
H25B C25 H25C 109.5 . .
C24 C25 H25E 75.4 . .
C26 C25 H25E 128.7 . .
H25A C25 H25E 33.2 . .
H25B C25 H25E 127.5 . .
H25C C25 H25E 117.3 . .
C24 C25 H25F 76.2 . .
C26 C25 H25F 96.5 . .
H25A C25 H25F 76.9 . .
H25B C25 H25F 168.2 . .
H25C C25 H25F 58.7 . .
H25E C25 H25F 63.2 . .
C24 C25' C26' 42.1(3) . .
C24 C25' H24A 41.9 . .
C26' C25' H24A 20.0 . .
C24 C25' H25A 98.8 . .
C26' C25' H25A 132.6 . .
H24A C25' H25A 140.7 . .
C24 C25' H25D 110.2 . .
C26' C25' H25D 83.8 . .
H24A C25' H25D 71.8 . .
H25A C25' H25D 143.3 . .
C24 C25' H25E 109.0 . .
C26' C25' H25E 150.8 . .
H24A C25' H25E 139.2 . .
H25A C25' H25E 37.2 . .
H25D C25' H25E 109.4 . .
C24 C25' H25F 109.3 . .
C26' C25' H25F 89.0 . .
H24A C25' H25F 108.0 . .
H25A C25' H25F 80.2 . .
H25D C25' H25F 109.5 . .
H25E C25' H25F 109.5 . .
C24 C25' H26E 73.5 . .
C26' C25' H26E 31.7 . .
H24A C25' H26E 37.6 . .
H25A C25' H26E 153.1 . .
H25D C25' H26E 60.7 . .
H25E C25' H26E 169.6 . .
H25F C25' H26E 78.4 . .
C24 C26 C25 57.2(3) . .
C24 C26 H26A 109.4 . .
C25 C26 H26A 166.6 . .
C24 C26 H26B 109.5 . .
C25 C26 H26B 77.5 . .
H26A C26 H26B 109.5 . .
C24 C26 H26C 109.5 . .
C25 C26 H26C 77.7 . .
H26A C26 H26C 109.5 . .
H26B C26 H26C 109.5 . .
C24 C26 H26F 71.0 . .
C25 C26 H26F 102.7 . .
H26A C26 H26F 70.2 . .
H26B C26 H26F 70.3 . .
H26C C26 H26F 179.4 . .
C24 C26' C25' 48.4(4) . .
C24 C26' H24A 51.6 . .
C25' C26' H24A 37.3 . .
C24 C26' H26D 109.4 . .
C25' C26' H26D 130.7 . .
H24A C26' H26D 93.4 . .
C24 C26' H26E 107.4 . .
C25' C26' H26E 59.5 . .
H24A C26' H26E 67.4 . .
H26D C26' H26E 109.5 . .
C24 C26' H26F 111.5 . .
C25' C26' H26F 119.6 . .
H24A C26' H26F 156.1 . .
H26D C26' H26F 109.5 . .
H26E C26' H26F 109.5 . .
O4 C27 C28 109.89(15) . .
O4 C27 C29 108.63(16) . .
C28 C27 C29 112.42(18) . .
O4 C27 H27A 108.6 . .
C28 C27 H27A 108.6 . .
C29 C27 H27A 108.6 . .
C27 C28 H28A 109.5 . .
C27 C28 H28B 109.5 . .
H28A C28 H28B 109.5 . .
C27 C28 H28C 109.5 . .
H28A C28 H28C 109.5 . .
H28B C28 H28C 109.5 . .
C27 C29 H29A 109.5 . .
C27 C29 H29B 109.5 . .
H29A C29 H29B 109.5 . .
C27 C29 H29C 109.5 . .
H29A C29 H29C 109.5 . .
H29B C29 H29C 109.5 . .

loop_
_geom_bond_atom_site_label_1
_geom_bond_atom_site_label_2
_geom_bond_distance
_geom_bond_site_symmetry_2
Ti O2 1.7947(13) .
Ti O4 1.8129(13) .
Ti O3 1.8190(13) .
Ti O1 2.1038(12) 5_556
Ti O1 2.1145(12) .
Ti N1 2.3284(16) 5_556
O1 C1 1.351(2) .
O1 Ti 2.1039(12) 5_556
O2 C21 1.396(3) .
O3 C24 1.387(3) .
O4 C27 1.429(2) .
N1 N2 1.345(2) .
N1 C7 1.358(2) .
N1 Ti 2.3286(16) 5_556
N2 N3 1.326(2) .
N2 C2 1.425(2) .
N3 C12 1.355(2) .
C1 C2 1.396(3) .
C1 C6 1.397(3) .
C2 C3 1.395(2) .
C3 C4 1.389(3) .
C3 H3B 0.9500 .
C4 C5 1.400(3) .
C4 C13 1.532(2) .
C5 C6 1.384(3) .
C5 H5A 0.9500 .
C6 H6A 0.9500 .
C7 C8 1.410(2) .
C7 C12 1.411(3) .
C8 C9 1.369(3) .
C8 H8A 0.9500 .
C9 C10 1.416(3) .
C9 H9A 0.9500 .
C10 C11 1.367(3) .
C10 H10A 0.9500 .
C11 C12 1.409(3) .
C11 H11A 0.9500 .
C13 C15 1.539(3) .
C13 C14 1.542(3) .
C13 C16 1.552(3) .
C14 H14A 0.9800 .
C14 H14B 0.9800 .
C14 H14C 0.9800 .
C15 H15A 0.9800 .
C15 H15B 0.9800 .
C15 H15C 0.9800 .
C16 C17 1.543(3) .
C16 H16A 0.9900 .
C16 H16B 0.9900 .
C17 C20 1.523(4) .
C17 C18 1.529(4) .
C17 C19 1.534(3) .
C18 H18A 0.9800 .
C18 H18B 0.9800 .
C18 H18C 0.9800 .
C19 H19A 0.9800 .
C19 H19B 0.9800 .
C19 H19C 0.9800 .
C20 H20A 0.9800 .
C20 H20B 0.9800 .
C20 H20C 0.9800 .
C21 C23 1.384(5) .
C21 C23' 1.406(7) .
C21 C22 1.501(3) .
C21 H21A 0.9600 .
C22 H22A 0.9600 .
C22 H22B 0.9600 .
C22 H22C 0.9600 .
C23 H23A 0.9600 .
C23 H23B 0.9598 .
C23 H23C 0.9600 .
C23 H23E 1.2434 .
C23' H21A 1.0378 .
C23' H23C 1.2938 .
C23' H23D 0.9597 .
C23' H23E 0.9602 .
C23' H23F 0.9600 .
C24 C26' 1.225(6) .
C24 C25' 1.366(7) .
C24 C26 1.542(7) .
C24 C25 1.612(6) .
C24 H24A 0.9600 .
C25 C26 1.793(9) .
C25 H25A 0.9600 .
C25 H25B 0.9599 .
C25 H25C 0.9602 .
C25' C26' 1.826(10) .
C25' H25D 0.9600 .
C25' H25E 0.9601 .
C25' H25F 0.9598 .
C26 H26A 0.9601 .
C26 H26B 0.9600 .
C26 H26C 0.9599 .
C26' H24A 0.7427 .
C26' H26D 0.9600 .
C26' H26E 0.9600 .
C26' H26F 0.9601 .
C27 C28 1.516(3) .
C27 C29 1.520(3) .
C27 H27A 1.0000 .
C28 H28A 0.9800 .
C28 H28B 0.9800 .
C28 H28C 0.9800 .
C29 H29A 0.9800 .
C29 H29B 0.9800 .
C29 H29C 0.9800 .
